data_7120565
loop_
_publ_author_name
'Layfield, Richard'
'Day, Benjamin M. Morgan'
'Guo, Fu-Sheng'
'Pugh, Thomas'
'Grindell, Richard'

_publ_section_title
;
 Activation of C--H bonds by rare-earth metallocene-butyl complexes
;
_journal_name_full 'Chem. Commun.'
_journal_paper_doi 10.1039/C7CC05597H
_journal_year 2017
_chemical_formula_moiety 'C39 H45 Dy N2, C6 H6'
_chemical_formula_sum 'C45 H51 Dy N2'
_chemical_formula_weight 782.38
_chemical_properties_physical Air-sensitive,Moisture-sensitive
_space_group_crystal_system monoclinic
_space_group_IT_number 14
_space_group_name_Hall '-P 2ybc'
_space_group_name_H-M_alt 'P 1 21/c 1'
_symmetry_space_group_name_Hall '-P 2ybc'
_symmetry_space_group_name_H-M 'P 1 21/c 1'
_atom_sites_solution_hydrogens geom
_atom_sites_solution_primary dual
_audit_creation_date 2017-06-15
_audit_creation_method
;
Olex2 1.2
(compiled 2017.03.28 svn.r3405 for OlexSys, GUI svn.r5337)
;
_audit_update_record
;
2017-07-18 deposited with the CCDC.
2017-08-15 downloaded from the CCDC.
;
_cell_angle_alpha 90
_cell_angle_beta 91.221(3)
_cell_angle_gamma 90
_cell_formula_units_Z 8
_cell_length_a 15.6469(6)
_cell_length_b 12.9702(7)
_cell_length_c 37.5845(12)
_cell_measurement_reflns_used 12690
_cell_measurement_temperature 150
_cell_measurement_theta_max 26.3410
_cell_measurement_theta_min 3.5370
_cell_volume 7625.8(6)
_computing_cell_refinement 'CrysAlisPro 1.171.39.27b (Rigaku OD, 2015)'
_computing_data_collection 'CrysAlisPro 1.171.39.27b (Rigaku OD, 2015)'
_computing_data_reduction 'CrysAlisPro 1.171.39.27b (Rigaku OD, 2015)'
_computing_molecular_graphics 'Olex2 (Dolomanov et al., 2009)'
_computing_publication_material 'Olex2 (Dolomanov et al., 2009)'
_computing_structure_refinement 'ShelXL (Sheldrick, 2015)'
_computing_structure_solution 'ShelXT (Sheldrick, 2015)'
_diffrn_ambient_temperature 150
_diffrn_detector 'CCD plate'
_diffrn_detector_area_resol_mean 5.1636
_diffrn_detector_type Atlas
_diffrn_measured_fraction_theta_full 0.975
_diffrn_measured_fraction_theta_max 0.975
_diffrn_measurement_details
;
List of Runs (angles in degrees, time in seconds):

  # Type    Start    End  Width  t~exp~   \w     \q     \k     \f   Frames
#--------------------------------------------------------------------------
  1  \w    -15.00  73.00   1.00    1.15    --   11.54  37.00 -60.00   88
  2  \w    -25.00  11.00   1.00    1.15    --  -12.00 -99.00-150.00   36
  3  \w    -44.00 -17.00   1.00    1.15    --  -12.00 -57.00-120.00   27
  4  \w    -65.00  38.00   1.00    1.15    --   11.54 -37.00 -60.00  103
  5  \w    -83.00 -50.00   1.00    1.15    --  -12.00   0.00-180.00   33
;
_diffrn_measurement_device 'four-circle diffractometer'
_diffrn_measurement_device_type 'Xcalibur, Atlas'
_diffrn_measurement_method '\w scans'
_diffrn_orient_matrix_type 'CrysAlisPro convention (1999,Acta A55,543-557)'
_diffrn_orient_matrix_UB_11 -0.0029092000
_diffrn_orient_matrix_UB_12 0.0461107000
_diffrn_orient_matrix_UB_13 -0.0101049000
_diffrn_orient_matrix_UB_21 -0.0006514000
_diffrn_orient_matrix_UB_22 0.0292398000
_diffrn_orient_matrix_UB_23 0.0159416000
_diffrn_orient_matrix_UB_31 0.0452355000
_diffrn_orient_matrix_UB_32 0.0033586000
_diffrn_orient_matrix_UB_33 -0.0000135000
_diffrn_radiation_monochromator graphite
_diffrn_radiation_probe x-ray
_diffrn_radiation_type MoK\a
_diffrn_radiation_wavelength 0.71073
_diffrn_reflns_av_R_equivalents 0.0717
_diffrn_reflns_av_unetI/netI 0.0855
_diffrn_reflns_Laue_measured_fraction_full 0.975
_diffrn_reflns_Laue_measured_fraction_max 0.975
_diffrn_reflns_limit_h_max 17
_diffrn_reflns_limit_h_min -18
_diffrn_reflns_limit_k_max 15
_diffrn_reflns_limit_k_min -12
_diffrn_reflns_limit_l_max 45
_diffrn_reflns_limit_l_min -45
_diffrn_reflns_number 49837
_diffrn_reflns_point_group_measured_fraction_full 0.975
_diffrn_reflns_point_group_measured_fraction_max 0.975
_diffrn_reflns_theta_full 25.348
_diffrn_reflns_theta_max 25.348
_diffrn_reflns_theta_min 3.248
_diffrn_source 'fine-focus sealed X-ray tube'
_diffrn_source_type 'Enhance (Mo) X-ray Source'
_exptl_absorpt_coefficient_mu 1.992
_exptl_absorpt_correction_T_max 0.627
_exptl_absorpt_correction_T_min 0.487
_exptl_absorpt_correction_type analytical
_exptl_absorpt_process_details
;
CrysAlisPro 1.171.39.27b (Rigaku Oxford Diffraction, 2015)
Analytical numeric absorption correction using a multifaceted crystal
            model based on expressions derived by R.C. Clark & J.S. Reid.
(Clark, R. C. & Reid, J. S. (1995). Acta Cryst. A51, 887-897)
Empirical absorption correction using spherical harmonics,
 implemented in SCALE3 ABSPACK scaling algorithm.
;
_exptl_crystal_colour colourless
_exptl_crystal_colour_primary colourless
_exptl_crystal_density_diffrn 1.363
_exptl_crystal_description prism
_exptl_crystal_F_000 3208
_exptl_crystal_recrystallization_method 'Re-crystallisation from solvent: Benzene'
_exptl_crystal_size_max 0.761
_exptl_crystal_size_mid 0.326
_exptl_crystal_size_min 0.287
_refine_diff_density_max 2.477
_refine_diff_density_min -1.762
_refine_diff_density_rms 0.156
_refine_ls_extinction_method none
_refine_ls_goodness_of_fit_ref 1.212
_refine_ls_hydrogen_treatment constr
_refine_ls_matrix_type full
_refine_ls_number_parameters 983
_refine_ls_number_reflns 13634
_refine_ls_number_restraints 662
_refine_ls_restrained_S_all 1.191
_refine_ls_R_factor_all 0.1168
_refine_ls_R_factor_gt 0.0893
_refine_ls_shift/su_max 0.002
_refine_ls_shift/su_mean 0.000
_refine_ls_structure_factor_coef Fsqd
_refine_ls_weighting_details 'w=1/[\s^2^(Fo^2^)+(0.0222P)^2^+95.2131P] where P=(Fo^2^+2Fc^2^)/3'
_refine_ls_weighting_scheme calc
_refine_ls_wR_factor_gt 0.1593
_refine_ls_wR_factor_ref 0.1705
_reflns_Friedel_coverage 0.000
_reflns_number_gt 10461
_reflns_number_total 13634
_reflns_threshold_expression 'I > 2\s(I)'
_cod_data_source_file c7cc05597h2.cif
_cod_data_source_block (CpMe)3Dy(aIMes)
_cod_original_cell_volume 7625.8(5)
_cod_database_code 7120565
_shelx_shelxl_version_number 2014/7
_chemical_oxdiff_formula Dy1N2C51H57
_shelx_space_group_comment
;
The symmetry employed for this shelxl refinement is uniquely defined
by the following loop, which should always be used as a source of
symmetry information in preference to the above space-group names.
They are only intended as comments.
;
_reflns_odcompleteness_completeness 96.42
_reflns_odcompleteness_iscentric 1
_reflns_odcompleteness_theta 26.32
_olex2_refinement_description
;
1. Fixed Uiso
 At 1.2 times of:
  All C(H) groups
 At 1.5 times of:
  All C(H,H,H) groups
2. Rigid bond restraints
 C85, C89, C88, C90, C87, C86, C87A, C85A, C89A, C86A, C88A, C90A
 with sigma for 1-2 distances of 0.01 and sigma for 1-3 distances of 0.01
 C79, C81, C80, C82, C83, C84, C84A, C80A, C81A, C82A, C79A, C83A
 with sigma for 1-2 distances of 0.01 and sigma for 1-3 distances of 0.01
 C28, C32, C31, C30, C29, C33, C33A, C31A, C32A, C28A, C29A, C30A
 with sigma for 1-2 distances of 0.01 and sigma for 1-3 distances of 0.01
3. Uiso/Uaniso restraints and constraints
C85 \\sim C89 \\sim C88 \\sim C90 \\sim C87 \\sim C86 \\sim C87A \\sim C85A
\\sim C89A \\sim C86A \\sim C88A \\sim C90A: within 2A with sigma of 0.04 and
sigma for terminal atoms of 0.08
C79 \\sim C81 \\sim C80 \\sim C82 \\sim C83 \\sim C84 \\sim C84A \\sim C80A
\\sim C81A \\sim C82A \\sim C79A \\sim C83A: within 2A with sigma of 0.04 and
sigma for terminal atoms of 0.08
C28 \\sim C32 \\sim C31 \\sim C30 \\sim C29 \\sim C33 \\sim C33A \\sim C31A
\\sim C32A \\sim C28A \\sim C29A \\sim C30A: within 2A with sigma of 0.01 and
sigma for terminal atoms of 0.02
Uanis(C65) \\sim Ueq: with sigma of 0.01 and sigma for terminal atoms of 0.02
4. Rigid body (RIGU) restrains
 C61, C65, C64, C63, C62
 with sigma for 1-2 distances of 0.004 and sigma for 1-3 distances of 0.004
5. Others
 Sof(C84A)=Sof(H84A)=Sof(C80A)=Sof(H80A)=Sof(C81A)=Sof(H81A)=Sof(C82A)=
 Sof(H82A)=Sof(C79A)=Sof(H79A)=Sof(C83A)=Sof(H83A)=1-FVAR(1)
 Sof(C79)=Sof(H79)=Sof(C81)=Sof(H81)=Sof(C80)=Sof(H80)=Sof(C82)=Sof(H82)=
 Sof(C83)=Sof(H83)=Sof(C84)=Sof(H84)=FVAR(1)
 Sof(C87A)=Sof(H87A)=Sof(C85A)=Sof(H85A)=Sof(C89A)=Sof(H89A)=Sof(C86A)=
 Sof(H86A)=Sof(C88A)=Sof(H88A)=Sof(C90A)=Sof(H90A)=1-FVAR(2)
 Sof(C85)=Sof(H85)=Sof(C89)=Sof(H89)=Sof(C88)=Sof(H88)=Sof(C90)=Sof(H90)=
 Sof(C87)=Sof(H87)=Sof(C86)=Sof(H86)=FVAR(2)
 Sof(C31A)=Sof(H31A)=Sof(C32A)=Sof(H32A)=Sof(C28A)=Sof(C29A)=Sof(H29A)=
 Sof(C30A)=Sof(H30A)=Sof(C33A)=Sof(H33D)=Sof(H33E)=Sof(H33F)=1-FVAR(3)
 Sof(C28)=Sof(C32)=Sof(H32)=Sof(C31)=Sof(H31)=Sof(C30)=Sof(H30)=Sof(C29)=
 Sof(H29)=Sof(C33)=Sof(H33A)=Sof(H33B)=Sof(H33C)=FVAR(3)
6.a Aromatic/amide H refined with riding coordinates:
 C1(H1), C3(H3), C6(H6), C8(H8), C15(H15), C17(H17), C23(H23), C24(H24),
 C25(H25), C26(H26), C32(H32), C31(H31), C30(H30), C29(H29), C31A(H31A),
 C32A(H32A), C29A(H29A), C30A(H30A), C35(H35), C36(H36), C37(H37), C38(H38),
 C40(H40), C42(H42), C45(H45), C47(H47), C54(H54), C56(H56), C62(H62), C63(H63),
  C64(H64), C65(H65), C68(H68), C69(H69), C70(H70), C71(H71), C74(H74),
 C75(H75), C76(H76), C77(H77), C79(H79), C81(H81), C80(H80), C82(H82), C83(H83),
  C84(H84), C84A(H84A), C80A(H80A), C81A(H81A), C82A(H82A), C79A(H79A),
 C83A(H83A), C85(H85), C89(H89), C88(H88), C90(H90), C87(H87), C86(H86),
 C87A(H87A), C85A(H85A), C89A(H89A), C86A(H86A), C88A(H88A), C90A(H90A)
6.b Fitted pentagon refined as free rotating group:
 C28(C32,C31,C30,C29), C31A(C32A,C28A,C29A,C30A)
6.c Fitted hexagon refined as free rotating group:
 C79(C81,C80,C82,C83,C84), C84A(C80A,C81A,C82A,C79A,C83A), C85(C89,C88,C90,C87,
 C86), C87A(C85A,C89A,C86A,C88A,C90A)
6.d Idealised Me refined as rotating group:
 C10(H10A,H10B,H10C), C11(H11A,H11B,H11C), C12(H12A,H12B,H12C), C19(H19A,H19B,
 H19C), C20(H20A,H20B,H20C), C21(H21A,H21B,H21C), C27(H27A,H27B,H27C), C33(H33A,
 H33B,H33C), C33A(H33D,H33E,H33F), C39(H39A,H39B,H39C), C49(H49A,H49B,H49C),
 C50(H50A,H50B,H50C), C51(H51A,H51B,H51C), C58(H58A,H58B,H58C), C59(H59A,H59B,
 H59C), C60(H60A,H60B,H60C), C66(H66A,H66B,H66C), C72(H72A,H72B,H72C), C78(H78A,
 H78B,H78C)
;
_olex2_submission_special_instructions 'No special instructions were received'
_oxdiff_exptl_absorpt_empirical_details
;
Empirical correction (ABSPACK) includes:
- Absorption correction using spherical harmonics
- Frame scaling
;
_oxdiff_exptl_absorpt_empirical_full_max 1.217
_oxdiff_exptl_absorpt_empirical_full_min 0.832

loop_
_space_group_symop_operation_xyz
'x, y, z'
'-x, y+1/2, -z+1/2'
'-x, -y, -z'
'x, -y-1/2, z-1/2'

loop_
_atom_site_label
_atom_site_type_symbol
_atom_site_fract_x
_atom_site_fract_y
_atom_site_fract_z
_atom_site_U_iso_or_equiv
_atom_site_adp_type
_atom_site_occupancy
_atom_site_site_symmetry_order
_atom_site_calc_flag
_atom_site_refinement_flags_posn
_atom_site_refinement_flags_adp
_atom_site_refinement_flags_occupancy
_atom_site_disorder_assembly
_atom_site_disorder_group
Dy1 Dy 0.70301(3) 0.73243(4) 0.45848(2) 0.02454(14) Uani 1 1 d . . . . .
Dy2 Dy 0.18949(3) 0.74294(4) 0.27521(2) 0.02322(14) Uani 1 1 d . . . . .
N1 N 0.8867(5) 0.7433(6) 0.3945(2) 0.0231(18) Uani 1 1 d . . . . .
N2 N 0.9956(5) 0.7457(7) 0.4299(2) 0.0267(19) Uani 1 1 d . . . . .
N3 N 0.3905(5) 0.7124(7) 0.3295(2) 0.030(2) Uani 1 1 d . . . . .
N4 N 0.4190(5) 0.8678(6) 0.3456(2) 0.0250(19) Uani 1 1 d . . . . .
C1 C 0.9715(6) 0.7487(8) 0.3964(3) 0.025(2) Uani 1 1 d . . . . .
H1 H 1.0085 0.7539 0.3768 0.030 Uiso 1 1 calc R . . . .
C2 C 0.8504(6) 0.7357(9) 0.4285(3) 0.030(2) Uani 1 1 d . . . . .
C3 C 0.9224(6) 0.7388(10) 0.4496(3) 0.038(3) Uani 1 1 d . . . . .
H3 H 0.9223 0.7366 0.4748 0.046 Uiso 1 1 calc R . . . .
C4 C 0.8439(6) 0.7436(8) 0.3599(2) 0.025(2) Uani 1 1 d . . . . .
C5 C 0.8228(6) 0.8379(8) 0.3449(3) 0.027(2) Uani 1 1 d . . . . .
C6 C 0.7867(7) 0.8358(9) 0.3110(3) 0.037(3) Uani 1 1 d . . . . .
H6 H 0.7717 0.8991 0.2998 0.044 Uiso 1 1 calc R . . . .
C7 C 0.7714(8) 0.7445(11) 0.2926(3) 0.045(3) Uani 1 1 d . . . . .
C8 C 0.7929(8) 0.6517(10) 0.3088(3) 0.040(3) Uani 1 1 d . . . . .
H8 H 0.7813 0.5890 0.2965 0.048 Uiso 1 1 calc R . . . .
C9 C 0.8315(7) 0.6486(8) 0.3430(3) 0.034(3) Uani 1 1 d . . . . .
C10 C 0.8399(8) 0.9386(8) 0.3632(3) 0.042(3) Uani 1 1 d . . . . .
H10A H 0.8344 0.9299 0.3889 0.063 Uiso 1 1 calc GR . . . .
H10B H 0.7986 0.9901 0.3546 0.063 Uiso 1 1 calc GR . . . .
H10C H 0.8979 0.9618 0.3580 0.063 Uiso 1 1 calc GR . . . .
C11 C 0.7285(10) 0.7472(13) 0.2559(3) 0.073(5) Uani 1 1 d . . . . .
H11A H 0.6726 0.7809 0.2574 0.110 Uiso 1 1 calc GR . . . .
H11B H 0.7209 0.6767 0.2471 0.110 Uiso 1 1 calc GR . . . .
H11C H 0.7644 0.7860 0.2395 0.110 Uiso 1 1 calc GR . . . .
C12 C 0.8570(8) 0.5494(8) 0.3604(3) 0.043(3) Uani 1 1 d . . . . .
H12A H 0.9190 0.5486 0.3645 0.064 Uiso 1 1 calc GR . . . .
H12B H 0.8405 0.4917 0.3449 0.064 Uiso 1 1 calc GR . . . .
H12C H 0.8281 0.5429 0.3832 0.064 Uiso 1 1 calc GR . . . .
C13 C 1.0833(6) 0.7484(9) 0.4436(3) 0.031(2) Uani 1 1 d . . . . .
C14 C 1.1174(7) 0.8448(9) 0.4540(3) 0.030(3) Uani 1 1 d . . . . .
C15 C 1.2003(7) 0.8447(10) 0.4676(3) 0.037(3) Uani 1 1 d . . . . .
H15 H 1.2256 0.9085 0.4745 0.044 Uiso 1 1 calc R . . . .
C16 C 1.2477(7) 0.7552(10) 0.4716(3) 0.038(3) Uani 1 1 d . . . . .
C17 C 1.2123(7) 0.6622(9) 0.4601(3) 0.037(3) Uani 1 1 d . . . . .
H17 H 1.2454 0.6010 0.4617 0.045 Uiso 1 1 calc R . . . .
C18 C 1.1275(7) 0.6576(9) 0.4459(3) 0.033(3) Uani 1 1 d . . . . .
C19 C 1.0670(8) 0.9429(9) 0.4518(4) 0.052(4) Uani 1 1 d . . . . .
H19A H 1.0458 0.9530 0.4273 0.078 Uiso 1 1 calc GR . . . .
H19B H 1.1037 1.0010 0.4587 0.078 Uiso 1 1 calc GR . . . .
H19C H 1.0185 0.9389 0.4678 0.078 Uiso 1 1 calc GR . . . .
C20 C 1.3382(7) 0.7568(11) 0.4872(3) 0.052(3) Uani 1 1 d . . . . .
H20A H 1.3439 0.7037 0.5056 0.078 Uiso 1 1 calc GR . . . .
H20B H 1.3502 0.8246 0.4976 0.078 Uiso 1 1 calc GR . . . .
H20C H 1.3790 0.7429 0.4683 0.078 Uiso 1 1 calc GR . . . .
C21 C 1.0875(8) 0.5565(9) 0.4349(4) 0.047(3) Uani 1 1 d . . . . .
H21A H 1.0781 0.5557 0.4091 0.071 Uiso 1 1 calc GR . . . .
H21B H 1.0326 0.5483 0.4468 0.071 Uiso 1 1 calc GR . . . .
H21C H 1.1257 0.4997 0.4418 0.071 Uiso 1 1 calc GR . . . .
C22 C 0.6598(8) 0.5966(10) 0.5129(3) 0.041(3) Uani 1 1 d . . . . .
C23 C 0.6499(8) 0.5422(10) 0.4813(3) 0.046(3) Uani 1 1 d . . . . .
H23 H 0.5967 0.5189 0.4717 0.056 Uiso 1 1 calc R . . . .
C24 C 0.7291(9) 0.5266(9) 0.4656(4) 0.047(3) Uani 1 1 d . . . . .
H24 H 0.7393 0.4926 0.4438 0.056 Uiso 1 1 calc R . . . .
C25 C 0.7917(7) 0.5719(9) 0.4889(3) 0.036(3) Uani 1 1 d . . . . .
H25 H 0.8517 0.5730 0.4856 0.043 Uiso 1 1 calc R . . . .
C26 C 0.7474(8) 0.6148(8) 0.5178(3) 0.036(3) Uani 1 1 d . . . . .
H26 H 0.7731 0.6503 0.5374 0.043 Uiso 1 1 calc R . . . .
C27 C 0.5869(9) 0.6237(14) 0.5384(4) 0.082(6) Uani 1 1 d . . . . .
H27A H 0.6065 0.6771 0.5551 0.123 Uiso 1 1 calc GR . . . .
H27B H 0.5705 0.5619 0.5516 0.123 Uiso 1 1 calc GR . . . .
H27C H 0.5375 0.6492 0.5245 0.123 Uiso 1 1 calc GR . . . .
C28 C 0.6506(8) 0.9162(13) 0.4949(4) 0.038(3) Uani 0.676(19) 1 d . U P A 1
C32 C 0.7033(10) 0.9539(10) 0.4674(4) 0.040(3) Uani 0.676(19) 1 d G U P A 1
H32 H 0.6856 0.9974 0.4483 0.048 Uiso 0.676(19) 1 calc R . P A 1
C31 C 0.7872(8) 0.9152(12) 0.4736(4) 0.039(3) Uani 0.676(19) 1 d G U P A 1
H31 H 0.8355 0.9282 0.4594 0.046 Uiso 0.676(19) 1 calc R . P A 1
C30 C 0.7864(10) 0.8537(12) 0.5048(5) 0.038(3) Uani 0.676(19) 1 d G U P A 1
H30 H 0.8340 0.8183 0.5151 0.045 Uiso 0.676(19) 1 calc R . P A 1
C29 C 0.7020(12) 0.8543(12) 0.5180(4) 0.039(2) Uani 0.676(19) 1 d G U P A 1
H29 H 0.6832 0.8194 0.5386 0.047 Uiso 0.676(19) 1 calc R . P A 1
C31A C 0.702(3) 0.840(3) 0.5193(9) 0.038(3) Uani 0.324(19) 1 d . U P A 2
H31A H 0.6970 0.7967 0.5395 0.046 Uiso 0.324(19) 1 calc R . P A 2
C32A C 0.7804(19) 0.877(3) 0.5053(10) 0.039(3) Uani 0.324(19) 1 d G U P A 2
H32A H 0.8361 0.8620 0.5144 0.046 Uiso 0.324(19) 1 calc R . P A 2
C28A C 0.760(2) 0.939(3) 0.4752(9) 0.039(3) Uani 0.324(19) 1 d G U P A 2
C29A C 0.670(2) 0.941(2) 0.4706(8) 0.041(3) Uani 0.324(19) 1 d G U P A 2
H29A H 0.6389 0.9766 0.4525 0.049 Uiso 0.324(19) 1 calc R . P A 2
C30A C 0.6343(18) 0.880(3) 0.4979(9) 0.039(3) Uani 0.324(19) 1 d G U P A 2
H30A H 0.5751 0.8676 0.5012 0.047 Uiso 0.324(19) 1 calc R . P A 2
C33 C 0.5743(11) 0.9155(14) 0.5032(6) 0.074(5) Uani 0.676(19) 1 d . U P A 1
H33A H 0.5675 0.9540 0.5254 0.111 Uiso 0.676(19) 1 calc GR . P A 1
H33B H 0.5554 0.8442 0.5066 0.111 Uiso 0.676(19) 1 calc GR . P A 1
H33C H 0.5396 0.9477 0.4843 0.111 Uiso 0.676(19) 1 calc GR . P A 1
C33A C 0.818(3) 0.998(3) 0.4578(11) 0.051(5) Uani 0.324(19) 1 d . U P A 2
H33D H 0.8413 1.0508 0.4740 0.076 Uiso 0.324(19) 1 calc GR . P A 2
H33E H 0.7904 1.0312 0.4372 0.076 Uiso 0.324(19) 1 calc GR . P A 2
H33F H 0.8651 0.9541 0.4496 0.076 Uiso 0.324(19) 1 calc GR . P A 2
C34 C 0.5966(7) 0.6408(9) 0.4032(3) 0.033(3) Uani 1 1 d . . . . .
C35 C 0.6445(7) 0.7186(10) 0.3877(3) 0.036(3) Uani 1 1 d . . . . .
H35 H 0.6870 0.7093 0.3703 0.043 Uiso 1 1 calc R . . . .
C36 C 0.6193(8) 0.8123(10) 0.4020(3) 0.045(3) Uani 1 1 d . . . . .
H36 H 0.6409 0.8783 0.3959 0.054 Uiso 1 1 calc R . . . .
C37 C 0.5570(7) 0.7924(8) 0.4270(3) 0.034(3) Uani 1 1 d . . . . .
H37 H 0.5286 0.8421 0.4411 0.041 Uiso 1 1 calc R . . . .
C38 C 0.5442(7) 0.6870(9) 0.4276(3) 0.031(3) Uani 1 1 d . . . . .
H38 H 0.5054 0.6518 0.4424 0.037 Uiso 1 1 calc R . . . .
C39 C 0.5974(9) 0.5249(11) 0.3921(4) 0.067(4) Uani 1 1 d . . . . .
H39A H 0.5902 0.4817 0.4132 0.100 Uiso 1 1 calc GR . . . .
H39B H 0.6519 0.5085 0.3811 0.100 Uiso 1 1 calc GR . . . .
H39C H 0.5504 0.5118 0.3750 0.100 Uiso 1 1 calc GR . . . .
C40 C 0.4431(6) 0.7685(8) 0.3495(3) 0.031(2) Uani 1 1 d . . . . .
H40 H 0.4893 0.7436 0.3638 0.038 Uiso 1 1 calc R . . . .
C41 C 0.3303(6) 0.7721(8) 0.3109(3) 0.029(2) Uani 1 1 d . . . . .
C42 C 0.3523(6) 0.8691(8) 0.3231(3) 0.028(2) Uani 1 1 d . . . . .
H42 H 0.3231 0.9303 0.3161 0.033 Uiso 1 1 calc R . . . .
C43 C 0.4038(7) 0.6033(8) 0.3274(3) 0.026(2) Uani 1 1 d . . . . .
C44 C 0.3702(7) 0.5363(8) 0.3522(3) 0.029(2) Uani 1 1 d . . . . .
C45 C 0.3835(7) 0.4305(9) 0.3482(3) 0.037(3) Uani 1 1 d . . . . .
H45 H 0.3603 0.3845 0.3651 0.044 Uiso 1 1 calc R . . . .
C46 C 0.4300(8) 0.3899(9) 0.3199(3) 0.038(3) Uani 1 1 d . . . . .
C47 C 0.4666(7) 0.4587(10) 0.2966(3) 0.041(3) Uani 1 1 d . . . . .
H47 H 0.5005 0.4330 0.2779 0.049 Uiso 1 1 calc R . . . .
C48 C 0.4549(7) 0.5663(9) 0.2999(3) 0.036(3) Uani 1 1 d . . . . .
C49 C 0.3209(8) 0.5750(10) 0.3835(3) 0.041(3) Uani 1 1 d . . . . .
H49A H 0.3466 0.6393 0.3923 0.062 Uiso 1 1 calc GR . . . .
H49B H 0.3227 0.5233 0.4025 0.062 Uiso 1 1 calc GR . . . .
H49C H 0.2614 0.5877 0.3762 0.062 Uiso 1 1 calc GR . . . .
C50 C 0.4423(8) 0.2734(10) 0.3160(4) 0.055(4) Uani 1 1 d . . . . .
H50A H 0.4062 0.2480 0.2962 0.082 Uiso 1 1 calc GR . . . .
H50B H 0.4264 0.2389 0.3380 0.082 Uiso 1 1 calc GR . . . .
H50C H 0.5024 0.2587 0.3110 0.082 Uiso 1 1 calc GR . . . .
C51 C 0.4986(8) 0.6405(10) 0.2745(4) 0.050(3) Uani 1 1 d . . . . .
H51A H 0.4579 0.6940 0.2669 0.076 Uiso 1 1 calc GR . . . .
H51B H 0.5182 0.6025 0.2537 0.076 Uiso 1 1 calc GR . . . .
H51C H 0.5476 0.6728 0.2868 0.076 Uiso 1 1 calc GR . . . .
C52 C 0.4629(7) 0.9566(8) 0.3603(3) 0.029(2) Uani 1 1 d . . . . .
C53 C 0.4291(7) 1.0031(8) 0.3911(3) 0.030(3) Uani 1 1 d . . . . .
C54 C 0.4718(8) 1.0899(9) 0.4039(3) 0.042(3) Uani 1 1 d . . . . .
H54 H 0.4499 1.1245 0.4240 0.050 Uiso 1 1 calc R . . . .
C55 C 0.5459(9) 1.1285(10) 0.3882(4) 0.050(3) Uani 1 1 d . . . . .
C56 C 0.5765(7) 1.0802(9) 0.3586(3) 0.040(3) Uani 1 1 d . . . . .
H56 H 0.6262 1.1064 0.3476 0.048 Uiso 1 1 calc R . . . .
C57 C 0.5351(7) 0.9915(9) 0.3440(3) 0.032(3) Uani 1 1 d . . . . .
C58 C 0.3510(8) 0.9593(10) 0.4080(3) 0.045(3) Uani 1 1 d . . . . .
H58A H 0.3009 0.9721 0.3926 0.068 Uiso 1 1 calc GR . . . .
H58B H 0.3429 0.9924 0.4311 0.068 Uiso 1 1 calc GR . . . .
H58C H 0.3584 0.8849 0.4114 0.068 Uiso 1 1 calc GR . . . .
C59 C 0.5885(10) 1.2268(11) 0.4031(4) 0.074(5) Uani 1 1 d . . . . .
H59A H 0.6486 1.2126 0.4090 0.112 Uiso 1 1 calc GR . . . .
H59B H 0.5590 1.2487 0.4246 0.112 Uiso 1 1 calc GR . . . .
H59C H 0.5848 1.2816 0.3852 0.112 Uiso 1 1 calc GR . . . .
C60 C 0.5700(8) 0.9352(9) 0.3115(3) 0.051(4) Uani 1 1 d . . . . .
H60A H 0.5971 0.8706 0.3192 0.076 Uiso 1 1 calc GR . . . .
H60B H 0.6122 0.9790 0.2999 0.076 Uiso 1 1 calc GR . . . .
H60C H 0.5229 0.9201 0.2947 0.076 Uiso 1 1 calc GR . . . .
C61 C 0.2450(8) 0.8643(8) 0.2153(3) 0.033(2) Uani 1 1 d . U . . .
C62 C 0.2614(9) 0.9213(9) 0.2469(3) 0.043(3) Uani 1 1 d . U . . .
H62 H 0.3166 0.9378 0.2562 0.052 Uiso 1 1 calc R . . . .
C63 C 0.1850(9) 0.9498(9) 0.2622(4) 0.050(3) Uani 1 1 d . U . . .
H63 H 0.1788 0.9902 0.2831 0.060 Uiso 1 1 calc R . . . .
C64 C 0.1212(9) 0.9092(9) 0.2419(3) 0.046(3) Uani 1 1 d . U . . .
H64 H 0.0621 0.9148 0.2468 0.055 Uiso 1 1 calc R . . . .
C65 C 0.1547(8) 0.8575(9) 0.2125(3) 0.036(2) Uani 1 1 d . U . . .
H65 H 0.1227 0.8241 0.1941 0.043 Uiso 1 1 calc R . . . .
C66 C 0.3073(8) 0.8300(10) 0.1885(4) 0.053(4) Uani 1 1 d . . . . .
H66A H 0.2766 0.7989 0.1682 0.080 Uiso 1 1 calc GR . . . .
H66B H 0.3461 0.7789 0.1993 0.080 Uiso 1 1 calc GR . . . .
H66C H 0.3403 0.8894 0.1804 0.080 Uiso 1 1 calc GR . . . .
C67 C 0.1330(8) 0.5880(9) 0.2303(3) 0.034(3) Uani 1 1 d . . . . .
C68 C 0.2092(8) 0.6220(9) 0.2174(3) 0.038(3) Uani 1 1 d . . . . .
H68 H 0.2155 0.6592 0.1959 0.046 Uiso 1 1 calc R . . . .
C69 C 0.2767(8) 0.5939(10) 0.2407(4) 0.046(3) Uani 1 1 d . . . . .
H69 H 0.3359 0.6069 0.2380 0.055 Uiso 1 1 calc R . . . .
C70 C 0.2371(9) 0.5416(9) 0.2693(3) 0.042(3) Uani 1 1 d . . . . .
H70 H 0.2661 0.5137 0.2896 0.051 Uiso 1 1 calc R . . . .
C71 C 0.1492(9) 0.5379(8) 0.2628(4) 0.045(3) Uani 1 1 d . . . . .
H71 H 0.1079 0.5073 0.2777 0.054 Uiso 1 1 calc R . . . .
C72 C 0.0456(8) 0.5955(11) 0.2134(4) 0.056(4) Uani 1 1 d . . . . .
H72A H 0.0196 0.5269 0.2123 0.084 Uiso 1 1 calc GR . . . .
H72B H 0.0502 0.6232 0.1892 0.084 Uiso 1 1 calc GR . . . .
H72C H 0.0100 0.6414 0.2275 0.084 Uiso 1 1 calc GR . . . .
C73 C 0.1072(7) 0.8365(9) 0.3343(3) 0.036(3) Uani 1 1 d . . . . .
C74 C 0.0440(7) 0.8009(10) 0.3114(3) 0.046(3) Uani 1 1 d . . . . .
H74 H 0.0046 0.8423 0.2982 0.056 Uiso 1 1 calc R . . . .
C75 C 0.0480(8) 0.6922(10) 0.3109(3) 0.042(3) Uani 1 1 d . . . . .
H75 H 0.0110 0.6476 0.2977 0.050 Uiso 1 1 calc R . . . .
C76 C 0.1145(8) 0.6622(9) 0.3328(4) 0.046(3) Uani 1 1 d . . . . .
H76 H 0.1321 0.5933 0.3373 0.055 Uiso 1 1 calc R . . . .
C77 C 0.1516(7) 0.7499(11) 0.3470(3) 0.042(3) Uani 1 1 d . . . . .
H77 H 0.1995 0.7513 0.3630 0.050 Uiso 1 1 calc R . . . .
C78 C 0.1211(10) 0.9459(10) 0.3474(4) 0.066(4) Uani 1 1 d . . . . .
H78A H 0.1816 0.9639 0.3456 0.100 Uiso 1 1 calc GR . . . .
H78B H 0.1039 0.9510 0.3722 0.100 Uiso 1 1 calc GR . . . .
H78C H 0.0866 0.9934 0.3328 0.100 Uiso 1 1 calc GR . . . .
C79 C 0.1499(14) 0.8090(15) 0.0977(5) 0.109(8) Uani 0.640(16) 1 d . U P B 1
H79 H 0.1788 0.8468 0.1159 0.131 Uiso 0.640(16) 1 calc R . P B 1
C81 C 0.1174(14) 0.8599(11) 0.0678(6) 0.096(7) Uani 0.640(16) 1 d G U P B 1
H81 H 0.1242 0.9324 0.0656 0.115 Uiso 0.640(16) 1 calc R . P B 1
C80 C 0.0751(12) 0.8047(16) 0.0410(4) 0.085(6) Uani 0.640(16) 1 d G U P B 1
H80 H 0.0529 0.8394 0.0206 0.103 Uiso 0.640(16) 1 calc R . P B 1
C82 C 0.0652(14) 0.6986(15) 0.0442(5) 0.099(7) Uani 0.640(16) 1 d G U P B 1
H82 H 0.0362 0.6608 0.0260 0.119 Uiso 0.640(16) 1 calc R . P B 1
C83 C 0.0976(16) 0.6477(11) 0.0742(6) 0.108(8) Uani 0.640(16) 1 d G U P B 1
H83 H 0.0908 0.5752 0.0763 0.130 Uiso 0.640(16) 1 calc R . P B 1
C84 C 0.1399(14) 0.7030(16) 0.1009(5) 0.114(8) Uani 0.640(16) 1 d G U P B 1
H84 H 0.1621 0.6682 0.1213 0.137 Uiso 0.640(16) 1 calc R . P B 1
C84A C 0.037(3) 0.684(3) 0.1016(10) 0.108(10) Uani 0.360(16) 1 d . U P B 2
H84A H 0.0053 0.6434 0.1175 0.130 Uiso 0.360(16) 1 calc R . P B 2
C80A C 0.001(2) 0.714(3) 0.0690(11) 0.105(9) Uani 0.360(16) 1 d G U P B 2
H80A H -0.0552 0.6926 0.0626 0.125 Uiso 0.360(16) 1 calc R . P B 2
C81A C 0.048(3) 0.773(3) 0.0457(9) 0.100(9) Uani 0.360(16) 1 d G U P B 2
H81A H 0.0235 0.7933 0.0234 0.120 Uiso 0.360(16) 1 calc R . P B 2
C82A C 0.131(3) 0.804(3) 0.0550(11) 0.099(8) Uani 0.360(16) 1 d G U P B 2
H82A H 0.1626 0.8449 0.0390 0.119 Uiso 0.360(16) 1 calc R . P B 2
C79A C 0.167(2) 0.775(3) 0.0876(12) 0.109(9) Uani 0.360(16) 1 d G U P B 2
H79A H 0.2230 0.7957 0.0939 0.131 Uiso 0.360(16) 1 calc R . P B 2
C83A C 0.120(3) 0.715(3) 0.1109(9) 0.113(9) Uani 0.360(16) 1 d G U P B 2
H83A H 0.1444 0.6950 0.1332 0.136 Uiso 0.360(16) 1 calc R . P B 2
C85 C 0.0886(15) 0.294(2) 0.3867(6) 0.126(9) Uani 0.578(15) 1 d . U P C 1
H85 H 0.0467 0.3130 0.4034 0.151 Uiso 0.578(15) 1 calc R . P C 1
C89 C 0.0852(13) 0.3335(19) 0.3524(7) 0.116(8) Uani 0.578(15) 1 d G U P C 1
H89 H 0.0410 0.3801 0.3456 0.139 Uiso 0.578(15) 1 calc R . P C 1
C88 C 0.1465(15) 0.305(2) 0.3280(5) 0.110(8) Uani 0.578(15) 1 d G U P C 1
H88 H 0.1442 0.3324 0.3045 0.132 Uiso 0.578(15) 1 calc R . P C 1
C90 C 0.2112(13) 0.237(2) 0.3380(6) 0.100(7) Uani 0.578(15) 1 d G U P C 1
H90 H 0.2531 0.2175 0.3213 0.120 Uiso 0.578(15) 1 calc R . P C 1
C87 C 0.2146(14) 0.1970(17) 0.3723(6) 0.098(7) Uani 0.578(15) 1 d G U P C 1
H87 H 0.2588 0.1503 0.3791 0.118 Uiso 0.578(15) 1 calc R . P C 1
C86 C 0.1533(18) 0.225(2) 0.3967(4) 0.118(8) Uani 0.578(15) 1 d G U P C 1
H86 H 0.1556 0.1981 0.4201 0.141 Uiso 0.578(15) 1 calc R . P C 1
C87A C 0.209(2) 0.1768(16) 0.3499(11) 0.117(10) Uani 0.422(15) 1 d . U P C 2
H87A H 0.2349 0.1112 0.3474 0.141 Uiso 0.422(15) 1 calc R . P C 2
C85A C 0.227(2) 0.236(3) 0.3799(9) 0.125(9) Uani 0.422(15) 1 d G U P C 2
H85A H 0.2650 0.2114 0.3979 0.150 Uiso 0.422(15) 1 calc R . P C 2
C89A C 0.188(2) 0.332(3) 0.3836(8) 0.121(9) Uani 0.422(15) 1 d G U P C 2
H89A H 0.2006 0.3730 0.4042 0.145 Uiso 0.422(15) 1 calc R . P C 2
C86A C 0.132(2) 0.369(2) 0.3574(11) 0.121(9) Uani 0.422(15) 1 d G U P C 2
H86A H 0.1061 0.4344 0.3600 0.145 Uiso 0.422(15) 1 calc R . P C 2
C88A C 0.114(2) 0.309(3) 0.3274(9) 0.110(9) Uani 0.422(15) 1 d G U P C 2
H88A H 0.0760 0.3342 0.3095 0.131 Uiso 0.422(15) 1 calc R . P C 2
C90A C 0.153(2) 0.213(3) 0.3237(8) 0.109(9) Uani 0.422(15) 1 d G U P C 2
H90A H 0.1404 0.1726 0.3032 0.131 Uiso 0.422(15) 1 calc R . P C 2

loop_
_atom_site_aniso_label
_atom_site_aniso_U_11
_atom_site_aniso_U_22
_atom_site_aniso_U_33
_atom_site_aniso_U_23
_atom_site_aniso_U_13
_atom_site_aniso_U_12
Dy1 0.0237(2) 0.0301(3) 0.0199(2) -0.0009(2) 0.00092(18) 0.0037(2)
Dy2 0.0313(3) 0.0190(2) 0.0193(2) 0.0006(2) -0.00073(19) 0.0041(2)
N1 0.026(4) 0.021(4) 0.023(4) -0.002(4) 0.000(3) 0.001(4)
N2 0.022(4) 0.031(5) 0.027(5) 0.003(4) 0.001(3) -0.003(4)
N3 0.032(5) 0.034(5) 0.025(5) -0.002(4) 0.000(4) 0.002(4)
N4 0.029(5) 0.028(5) 0.017(5) -0.002(4) -0.006(4) 0.008(4)
C1 0.024(5) 0.026(5) 0.024(5) 0.004(5) 0.003(4) 0.001(4)
C2 0.023(5) 0.045(7) 0.024(5) -0.002(5) 0.001(4) 0.000(5)
C3 0.025(5) 0.067(8) 0.023(6) 0.000(6) 0.002(4) 0.000(6)
C4 0.023(5) 0.031(6) 0.021(5) 0.001(5) 0.011(4) -0.012(5)
C5 0.020(5) 0.029(6) 0.032(7) 0.007(5) -0.004(5) -0.004(4)
C6 0.047(7) 0.038(7) 0.025(7) 0.012(5) 0.006(6) 0.006(5)
C7 0.052(7) 0.062(9) 0.022(6) -0.004(7) 0.007(5) -0.011(7)
C8 0.048(8) 0.045(7) 0.027(7) -0.019(6) 0.010(6) -0.013(6)
C9 0.044(7) 0.030(6) 0.028(7) -0.010(5) 0.022(6) -0.004(5)
C10 0.053(8) 0.028(6) 0.046(8) -0.001(6) 0.003(6) -0.002(6)
C11 0.086(11) 0.104(13) 0.029(7) 0.005(9) -0.017(7) -0.037(10)
C12 0.051(8) 0.029(6) 0.049(9) -0.014(6) 0.004(6) 0.001(6)
C13 0.023(5) 0.042(7) 0.028(6) 0.009(5) 0.000(4) 0.002(5)
C14 0.025(6) 0.043(7) 0.022(6) -0.007(5) -0.002(5) 0.001(5)
C15 0.028(6) 0.052(7) 0.031(7) -0.004(6) 0.012(5) -0.010(5)
C16 0.028(6) 0.052(8) 0.032(6) 0.002(6) 0.001(5) 0.003(6)
C17 0.030(7) 0.047(7) 0.035(7) 0.013(6) 0.013(5) 0.012(5)
C18 0.039(7) 0.038(7) 0.023(6) 0.003(5) 0.008(5) -0.002(5)
C19 0.049(8) 0.039(7) 0.067(10) -0.008(7) -0.011(7) 0.002(6)
C20 0.031(6) 0.074(10) 0.050(8) -0.008(8) -0.011(5) 0.002(7)
C21 0.051(8) 0.043(7) 0.046(8) 0.001(6) -0.020(7) 0.000(6)
C22 0.040(7) 0.050(8) 0.031(7) 0.013(6) -0.003(6) 0.000(6)
C23 0.045(8) 0.049(8) 0.045(8) 0.033(7) -0.017(6) -0.008(6)
C24 0.064(9) 0.029(7) 0.047(9) -0.001(6) -0.018(7) 0.010(6)
C25 0.028(6) 0.041(7) 0.039(7) 0.018(6) -0.009(5) 0.006(5)
C26 0.048(8) 0.033(6) 0.026(6) 0.005(5) -0.007(6) 0.000(5)
C27 0.056(10) 0.106(14) 0.086(13) 0.039(11) 0.045(9) 0.011(9)
C28 0.042(5) 0.039(6) 0.033(5) -0.022(5) 0.002(4) 0.000(5)
C32 0.047(6) 0.039(6) 0.035(5) -0.020(4) 0.002(5) -0.002(5)
C31 0.046(6) 0.038(6) 0.033(5) -0.020(5) 0.004(5) -0.003(5)
C30 0.043(5) 0.039(6) 0.031(5) -0.020(5) 0.002(4) -0.005(5)
C29 0.046(5) 0.043(6) 0.029(5) -0.022(4) 0.003(4) -0.001(5)
C31A 0.043(6) 0.042(6) 0.030(5) -0.022(5) 0.003(5) 0.000(5)
C32A 0.044(6) 0.040(6) 0.031(5) -0.020(5) 0.002(5) -0.002(5)
C28A 0.045(6) 0.039(6) 0.033(5) -0.019(5) 0.002(5) -0.003(5)
C29A 0.046(6) 0.041(6) 0.035(6) -0.021(5) 0.003(5) 0.000(5)
C30A 0.043(6) 0.042(6) 0.033(6) -0.022(5) 0.004(5) 0.002(5)
C33 0.063(7) 0.091(11) 0.067(10) -0.022(9) 0.012(7) -0.008(8)
C33A 0.057(10) 0.055(11) 0.040(11) -0.013(9) 0.006(10) -0.009(10)
C34 0.029(6) 0.041(7) 0.029(7) -0.003(5) -0.009(5) 0.014(5)
C35 0.026(6) 0.061(8) 0.021(6) -0.005(6) -0.003(5) -0.001(6)
C36 0.048(8) 0.048(8) 0.038(8) 0.017(6) -0.026(6) -0.014(6)
C37 0.031(6) 0.027(6) 0.045(8) -0.009(5) -0.012(5) 0.004(5)
C38 0.027(6) 0.045(7) 0.021(6) 0.006(5) -0.007(5) 0.002(5)
C39 0.067(10) 0.062(9) 0.069(11) -0.016(8) -0.040(8) 0.010(8)
C40 0.035(6) 0.035(6) 0.025(6) 0.001(5) 0.003(5) 0.004(5)
C41 0.034(6) 0.034(6) 0.020(5) -0.001(5) 0.003(4) -0.003(5)
C42 0.026(6) 0.024(6) 0.033(7) 0.009(5) -0.007(5) 0.007(4)
C43 0.030(6) 0.031(6) 0.016(5) 0.002(5) -0.001(5) 0.004(5)
C44 0.031(6) 0.034(6) 0.022(6) -0.001(5) -0.005(5) 0.008(5)
C45 0.035(7) 0.043(7) 0.032(7) 0.005(6) -0.009(5) 0.001(5)
C46 0.041(7) 0.032(6) 0.042(8) -0.003(6) -0.017(6) 0.014(5)
C47 0.036(7) 0.058(8) 0.029(7) -0.002(6) -0.002(5) 0.017(6)
C48 0.034(6) 0.041(7) 0.033(7) 0.002(6) -0.002(5) 0.008(5)
C49 0.049(7) 0.055(8) 0.020(6) 0.007(6) 0.007(5) 0.012(6)
C50 0.058(8) 0.044(8) 0.061(9) -0.008(7) -0.009(7) 0.010(7)
C51 0.047(8) 0.056(8) 0.050(9) -0.002(7) 0.020(7) 0.003(6)
C52 0.039(7) 0.029(6) 0.017(6) 0.000(5) -0.001(5) -0.001(5)
C53 0.027(6) 0.032(6) 0.032(7) 0.000(5) -0.008(5) 0.001(5)
C54 0.053(8) 0.034(7) 0.039(8) -0.007(6) 0.006(6) 0.000(6)
C55 0.055(8) 0.037(7) 0.056(9) -0.008(7) -0.001(7) -0.007(6)
C56 0.035(7) 0.035(7) 0.049(8) 0.015(6) 0.003(6) 0.000(5)
C57 0.033(6) 0.039(7) 0.025(6) 0.013(5) -0.002(5) 0.005(5)
C58 0.048(8) 0.050(8) 0.039(8) -0.005(6) 0.018(6) -0.002(6)
C59 0.083(11) 0.058(10) 0.083(12) -0.025(9) 0.009(9) -0.031(8)
C60 0.056(8) 0.053(8) 0.043(8) 0.006(7) 0.025(7) 0.004(6)
C61 0.050(5) 0.028(5) 0.021(5) 0.011(4) -0.001(4) 0.002(4)
C62 0.071(6) 0.034(6) 0.025(5) 0.015(4) -0.005(4) -0.004(5)
C63 0.086(7) 0.033(6) 0.030(6) 0.012(5) 0.006(5) 0.011(5)
C64 0.070(6) 0.046(6) 0.022(5) 0.021(4) 0.012(4) 0.016(5)
C65 0.049(5) 0.043(5) 0.016(4) 0.014(4) -0.002(4) 0.005(4)
C66 0.044(8) 0.049(8) 0.067(10) 0.000(7) 0.017(7) -0.003(6)
C67 0.050(7) 0.039(7) 0.012(6) -0.013(5) -0.010(5) 0.002(6)
C68 0.052(8) 0.034(7) 0.028(7) -0.006(5) 0.000(6) -0.011(6)
C69 0.038(7) 0.051(8) 0.049(9) -0.029(7) 0.004(6) 0.005(6)
C70 0.070(9) 0.028(6) 0.028(7) -0.016(5) -0.023(6) 0.019(6)
C71 0.070(9) 0.019(6) 0.046(8) -0.008(6) -0.004(7) -0.010(6)
C72 0.053(8) 0.064(9) 0.051(9) -0.008(7) -0.009(7) -0.017(7)
C73 0.036(7) 0.037(7) 0.036(7) -0.001(6) 0.016(6) -0.004(5)
C74 0.031(7) 0.066(9) 0.044(8) 0.027(7) 0.006(6) 0.013(6)
C75 0.043(7) 0.056(8) 0.026(7) -0.009(6) 0.005(6) -0.014(6)
C76 0.056(9) 0.032(7) 0.049(9) 0.002(6) 0.004(7) 0.014(6)
C77 0.024(5) 0.074(9) 0.028(6) 0.004(7) 0.006(5) 0.017(6)
C78 0.082(11) 0.064(10) 0.054(10) 0.000(8) 0.031(8) 0.011(8)
C79 0.128(17) 0.068(11) 0.130(16) 0.005(12) -0.050(14) -0.002(14)
C81 0.115(16) 0.083(13) 0.089(15) 0.021(11) -0.005(12) -0.025(13)
C80 0.101(16) 0.094(12) 0.062(12) 0.024(11) 0.019(10) -0.034(13)
C82 0.138(17) 0.084(12) 0.075(13) -0.006(12) -0.003(12) 0.001(14)
C83 0.144(18) 0.061(12) 0.117(17) -0.001(11) -0.033(14) 0.006(13)
C84 0.134(17) 0.072(11) 0.135(16) 0.016(13) -0.059(14) -0.008(14)
C84A 0.146(19) 0.072(19) 0.107(18) 0.037(17) -0.015(17) -0.023(17)
C80A 0.120(17) 0.094(18) 0.099(18) 0.017(16) -0.014(13) -0.019(16)
C81A 0.133(18) 0.09(2) 0.080(16) 0.021(16) -0.027(14) -0.023(18)
C82A 0.123(16) 0.087(18) 0.087(16) 0.001(15) -0.003(14) -0.021(16)
C79A 0.110(17) 0.093(19) 0.122(18) 0.011(16) -0.030(14) -0.011(16)
C83A 0.144(18) 0.077(18) 0.116(17) 0.030(15) -0.038(15) -0.003(16)
C85 0.115(17) 0.18(2) 0.088(14) -0.018(15) 0.061(14) -0.018(14)
C89 0.086(16) 0.16(2) 0.100(15) -0.005(15) 0.028(13) 0.000(14)
C88 0.104(17) 0.140(19) 0.087(14) 0.034(14) 0.041(12) 0.021(15)
C90 0.090(15) 0.128(18) 0.082(13) 0.006(15) 0.004(12) 0.003(13)
C87 0.104(15) 0.124(18) 0.065(14) -0.025(14) -0.041(12) -0.005(13)
C86 0.124(18) 0.17(2) 0.062(13) -0.019(15) -0.011(11) -0.044(15)
C87A 0.113(19) 0.15(2) 0.09(2) -0.007(16) -0.003(17) 0.002(18)
C85A 0.130(19) 0.15(2) 0.098(17) -0.009(17) -0.008(16) -0.011(16)
C89A 0.113(18) 0.157(18) 0.094(16) -0.015(16) 0.015(14) -0.010(16)
C86A 0.12(2) 0.149(19) 0.094(17) -0.001(14) 0.023(16) -0.006(16)
C88A 0.10(2) 0.137(19) 0.089(16) 0.014(15) 0.015(15) -0.012(16)
C90A 0.09(2) 0.15(2) 0.079(16) 0.001(17) 0.019(14) 0.007(19)

loop_
_atom_type_symbol
_atom_type_description
_atom_type_scat_dispersion_real
_atom_type_scat_dispersion_imag
_atom_type_scat_source
C C 0.0033 0.0016 'International Tables Vol C Tables 4.2.6.8 and 6.1.1.4'
H H 0.0000 0.0000 'International Tables Vol C Tables 4.2.6.8 and 6.1.1.4'
Dy Dy -0.1892 4.4098 'International Tables Vol C Tables 4.2.6.8 and 6.1.1.4'
N N 0.0061 0.0033 'International Tables Vol C Tables 4.2.6.8 and 6.1.1.4'

loop_
_exptl_crystal_face_index_h
_exptl_crystal_face_index_k
_exptl_crystal_face_index_l
_exptl_crystal_face_perp_dist
18 -7 -22 0.2310
0 -13 -37 0.1568
-17 8 25 0.2329
2 13 37 0.1543
15 10 -27 0.2067
1 -13 38 0.1454
-17 -9 24 0.2127
0 13 -38 0.1307

loop_
_geom_angle_atom_site_label_1
_geom_angle_atom_site_label_2
_geom_angle_atom_site_label_3
_geom_angle
C2 Dy1 C23 115.4(4)
C2 Dy1 C24 85.7(4)
C2 Dy1 C25 75.3(3)
C2 Dy1 C26 98.5(3)
C2 Dy1 C31 69.5(4)
C2 Dy1 C30 81.2(4)
C2 Dy1 C29 111.5(4)
C2 Dy1 C31A 112.4(9)
C2 Dy1 C30A 127.3(7)
C2 Dy1 C36 94.3(4)
C2 Dy1 C37 124.4(3)
C23 Dy1 C26 47.8(3)
C23 Dy1 C31 148.4(4)
C24 Dy1 C23 29.7(4)
C24 Dy1 C25 30.3(3)
C24 Dy1 C26 49.1(4)
C24 Dy1 C31 138.8(4)
C24 Dy1 C29 119.4(4)
C25 Dy1 C23 48.7(3)
C25 Dy1 C26 29.7(3)
C25 Dy1 C31 109.3(4)
C25 Dy1 C29 96.3(4)
C31 Dy1 C26 101.3(4)
C30 Dy1 C23 118.2(4)
C30 Dy1 C24 116.4(4)
C30 Dy1 C25 86.5(4)
C30 Dy1 C26 71.9(4)
C30 Dy1 C31 30.23(15)
C30 Dy1 C29 30.42(18)
C30 Dy1 C36 120.9(4)
C29 Dy1 C23 104.9(4)
C29 Dy1 C26 70.5(4)
C29 Dy1 C31 49.34(19)
C31A Dy1 C23 101.2(7)
C31A Dy1 C24 115.5(6)
C31A Dy1 C25 92.9(7)
C31A Dy1 C26 66.8(6)
C30A Dy1 C23 110.0(8)
C30A Dy1 C24 135.5(8)
C30A Dy1 C25 121.4(8)
C30A Dy1 C26 92.6(8)
C30A Dy1 C31A 30.8(4)
C30A Dy1 C36 88.1(8)
C30A Dy1 C37 71.6(8)
C36 Dy1 C23 116.7(4)
C36 Dy1 C24 122.0(4)
C36 Dy1 C25 149.3(4)
C36 Dy1 C26 163.4(4)
C36 Dy1 C31 93.1(4)
C36 Dy1 C29 114.4(4)
C36 Dy1 C31A 117.7(7)
C37 Dy1 C23 98.0(3)
C37 Dy1 C24 117.2(4)
C37 Dy1 C25 146.0(3)
C37 Dy1 C26 135.6(4)
C37 Dy1 C31 103.9(4)
C37 Dy1 C30 121.4(4)
C37 Dy1 C29 100.0(4)
C37 Dy1 C31A 102.0(9)
C37 Dy1 C36 30.2(4)
C41 Dy2 C63 88.2(4)
C41 Dy2 C64 116.7(4)
C41 Dy2 C67 133.1(3)
C41 Dy2 C68 113.1(3)
C41 Dy2 C69 85.4(4)
C41 Dy2 C70 87.2(4)
C41 Dy2 C71 114.6(4)
C41 Dy2 C74 113.9(4)
C41 Dy2 C75 118.6(3)
C41 Dy2 C76 91.2(4)
C41 Dy2 C77 71.8(3)
C63 Dy2 C67 126.9(4)
C63 Dy2 C71 155.4(4)
C63 Dy2 C74 78.7(4)
C63 Dy2 C77 97.9(4)
C64 Dy2 C63 28.8(4)
C64 Dy2 C67 100.3(4)
C64 Dy2 C69 123.0(4)
C64 Dy2 C70 146.4(4)
C64 Dy2 C71 127.0(4)
C64 Dy2 C74 72.0(4)
C64 Dy2 C77 109.5(4)
C67 Dy2 C71 29.4(3)
C67 Dy2 C74 104.0(4)
C67 Dy2 C77 123.1(4)
C68 Dy2 C63 115.5(4)
C68 Dy2 C64 98.1(4)
C68 Dy2 C67 29.0(3)
C68 Dy2 C69 30.1(4)
C68 Dy2 C70 48.9(4)
C68 Dy2 C71 48.5(4)
C68 Dy2 C74 131.2(4)
C68 Dy2 C77 146.1(4)
C69 Dy2 C63 128.8(4)
C69 Dy2 C67 49.1(4)
C69 Dy2 C70 30.4(4)
C69 Dy2 C71 49.5(4)
C69 Dy2 C74 148.4(4)
C69 Dy2 C77 127.4(4)
C70 Dy2 C63 159.0(4)
C70 Dy2 C67 48.5(3)
C70 Dy2 C71 29.4(4)
C70 Dy2 C74 121.8(4)
C70 Dy2 C77 100.0(4)
C71 Dy2 C74 99.0(4)
C71 Dy2 C77 98.2(4)
C75 Dy2 C63 108.1(4)
C75 Dy2 C64 96.0(4)
C75 Dy2 C67 82.6(4)
C75 Dy2 C68 111.5(4)
C75 Dy2 C69 119.4(4)
C75 Dy2 C70 92.0(4)
C75 Dy2 C71 70.3(4)
C75 Dy2 C74 29.8(4)
C75 Dy2 C76 29.5(4)
C75 Dy2 C77 47.9(4)
C76 Dy2 C63 121.1(4)
C76 Dy2 C64 120.5(4)
C76 Dy2 C67 94.0(4)
C76 Dy2 C68 118.6(4)
C76 Dy2 C69 109.8(4)
C76 Dy2 C70 79.5(4)
C76 Dy2 C71 70.2(4)
C76 Dy2 C74 48.5(4)
C76 Dy2 C77 29.2(4)
C77 Dy2 C74 47.3(3)
C1 N1 C2 111.9(8)
C1 N1 C4 119.4(8)
C2 N1 C4 128.7(8)
C1 N2 C3 107.0(8)
C1 N2 C13 126.2(8)
C3 N2 C13 126.8(8)
C40 N3 C41 112.6(9)
C40 N3 C43 119.2(9)
C41 N3 C43 128.1(9)
C40 N4 C52 126.3(9)
C42 N4 C40 107.1(9)
C42 N4 C52 126.3(9)
N2 C1 N1 108.6(8)
N1 C2 Dy1 140.6(7)
C3 C2 Dy1 118.8(7)
C3 C2 N1 100.3(8)
C2 C3 N2 112.1(9)
C5 C4 N1 118.1(9)
C5 C4 C9 124.2(9)
C9 C4 N1 117.6(9)
C4 C5 C6 116.6(10)
C4 C5 C10 123.0(10)
C6 C5 C10 120.4(10)
C5 C6 C7 122.5(11)
C6 C7 C11 119.8(13)
C8 C7 C6 119.1(10)
C8 C7 C11 121.0(12)
C7 C8 C9 121.3(11)
C4 C9 C8 116.3(11)
C4 C9 C12 121.7(11)
C8 C9 C12 122.0(10)
C14 C13 N2 117.9(9)
C18 C13 N2 118.3(10)
C18 C13 C14 123.8(9)
C13 C14 C19 122.7(10)
C15 C14 C13 116.6(10)
C15 C14 C19 120.6(10)
C16 C15 C14 122.4(11)
C15 C16 C17 119.0(10)
C15 C16 C20 121.5(11)
C17 C16 C20 119.5(11)
C16 C17 C18 121.0(10)
C13 C18 C17 117.0(10)
C13 C18 C21 121.6(10)
C17 C18 C21 121.3(10)
C23 C22 Dy1 73.6(7)
C23 C22 C26 106.8(11)
C23 C22 C27 125.1(13)
C26 C22 Dy1 74.8(7)
C26 C22 C27 127.9(13)
C27 C22 Dy1 120.2(9)
C22 C23 Dy1 77.4(7)
C22 C23 C24 110.5(11)
C24 C23 Dy1 73.8(7)
C23 C24 Dy1 76.5(7)
C23 C24 C25 106.6(12)
C25 C24 Dy1 75.9(6)
C24 C25 Dy1 73.8(6)
C26 C25 Dy1 76.7(6)
C26 C25 C24 107.0(11)
C22 C26 Dy1 76.1(7)
C22 C26 C25 109.0(11)
C25 C26 Dy1 73.6(6)
C32 C28 Dy1 76.4(6)
C32 C28 C29 108.0
C29 C28 Dy1 70.0(6)
C33 C28 Dy1 113.5(13)
C33 C28 C32 139.7(15)
C33 C28 C29 112.1(15)
C28 C32 Dy1 75.1(6)
C31 C32 Dy1 70.6(6)
C31 C32 C28 108.0
C32 C31 Dy1 80.5(6)
C32 C31 C30 108.0
C30 C31 Dy1 71.0(6)
C31 C30 Dy1 78.7(6)
C29 C30 Dy1 77.6(6)
C29 C30 C31 108.0
C28 C29 Dy1 80.8(6)
C30 C29 Dy1 72.0(6)
C30 C29 C28 108.0
C32A C31A Dy1 80.7(14)
C30A C31A Dy1 73.8(14)
C30A C31A C32A 108.0
C31A C32A Dy1 69.5(14)
C31A C32A C28A 108.0
C28A C32A Dy1 78.2(13)
C32A C28A Dy1 73.1(13)
C29A C28A Dy1 71.7(13)
C29A C28A C32A 108.0
C33A C28A Dy1 128(3)
C33A C28A C32A 124(3)
C33A C28A C29A 127(3)
C28A C29A Dy1 79.4(14)
C28A C29A C30A 108.0
C30A C29A Dy1 69.8(14)
C31A C30A Dy1 75.4(14)
C31A C30A C29A 108.0
C29A C30A Dy1 80.1(14)
C35 C34 Dy1 72.3(6)
C35 C34 C39 125.4(11)
C38 C34 Dy1 71.7(6)
C38 C34 C35 107.3(10)
C38 C34 C39 127.1(12)
C39 C34 Dy1 125.5(7)
C34 C35 Dy1 79.4(6)
C36 C35 Dy1 70.4(6)
C36 C35 C34 108.1(10)
C35 C36 Dy1 80.3(7)
C35 C36 C37 108.0(10)
C37 C36 Dy1 74.5(7)
C36 C37 Dy1 75.4(6)
C38 C37 Dy1 80.1(6)
C38 C37 C36 107.3(11)
C34 C38 Dy1 80.3(6)
C34 C38 C37 109.3(11)
C37 C38 Dy1 70.6(6)
N3 C40 N4 107.3(9)
N3 C41 Dy2 137.6(7)
C42 C41 Dy2 120.6(7)
C42 C41 N3 100.3(9)
N4 C42 C41 112.7(9)
C44 C43 N3 121.6(9)
C44 C43 C48 120.8(10)
C48 C43 N3 117.6(9)
C43 C44 C45 118.8(10)
C43 C44 C49 121.7(10)
C45 C44 C49 119.5(10)
C44 C45 C46 122.2(11)
C45 C46 C50 120.9(12)
C47 C46 C45 117.8(10)
C47 C46 C50 121.3(11)
C46 C47 C48 121.7(11)
C43 C48 C47 118.6(11)
C43 C48 C51 120.9(10)
C47 C48 C51 120.5(11)
C53 C52 N4 117.9(9)
C57 C52 N4 118.8(9)
C57 C52 C53 123.2(10)
C52 C53 C58 120.4(10)
C54 C53 C52 116.3(10)
C54 C53 C58 123.2(11)
C53 C54 C55 122.5(11)
C54 C55 C59 119.8(12)
C56 C55 C54 118.9(11)
C56 C55 C59 121.2(12)
C55 C56 C57 121.2(11)
C52 C57 C56 117.8(10)
C52 C57 C60 120.5(10)
C56 C57 C60 121.7(10)
C62 C61 Dy2 71.6(6)
C62 C61 C65 104.9(10)
C62 C61 C66 127.9(12)
C65 C61 Dy2 73.1(6)
C65 C61 C66 126.8(11)
C66 C61 Dy2 125.2(8)
C61 C62 Dy2 79.6(7)
C63 C62 Dy2 72.8(7)
C63 C62 C61 110.2(12)
C62 C63 Dy2 78.1(7)
C64 C63 Dy2 74.6(7)
C64 C63 C62 107.1(12)
C63 C64 Dy2 76.6(7)
C63 C64 C65 110.3(12)
C65 C64 Dy2 80.4(7)
C61 C65 Dy2 78.3(6)
C64 C65 Dy2 70.3(6)
C64 C65 C61 107.5(11)
C68 C67 Dy2 73.2(6)
C68 C67 C71 108.4(11)
C68 C67 C72 128.5(11)
C71 C67 Dy2 75.8(6)
C71 C67 C72 123.1(12)
C72 C67 Dy2 119.3(8)
C67 C68 Dy2 77.8(7)
C67 C68 C69 110.2(11)
C69 C68 Dy2 75.3(7)
C68 C69 Dy2 74.5(6)
C68 C69 C70 105.1(11)
C70 C69 Dy2 75.4(6)
C69 C70 Dy2 74.3(6)
C71 C70 Dy2 77.1(6)
C71 C70 C69 109.1(11)
C67 C71 Dy2 74.9(6)
C70 C71 Dy2 73.6(6)
C70 C71 C67 107.3(11)
C74 C73 Dy2 72.7(7)
C74 C73 C77 106.8(11)
C74 C73 C78 127.8(12)
C77 C73 Dy2 72.4(6)
C77 C73 C78 124.9(12)
C78 C73 Dy2 125.9(8)
C73 C74 Dy2 79.1(7)
C73 C74 C75 108.2(11)
C75 C74 Dy2 71.7(7)
C74 C75 Dy2 78.4(7)
C76 C75 Dy2 75.3(7)
C76 C75 C74 108.0(12)
C75 C76 Dy2 75.3(7)
C75 C76 C77 107.9(11)
C77 C76 Dy2 78.8(7)
C73 C77 Dy2 78.9(6)
C76 C77 Dy2 72.1(7)
C76 C77 C73 109.1(10)
C81 C79 C84 120.0
C80 C81 C79 120.0
C81 C80 C82 120.0
C83 C82 C80 120.0
C82 C83 C84 120.0
C83 C84 C79 120.0
C80A C84A C83A 120.0
C81A C80A C84A 120.0
C82A C81A C80A 120.0
C81A C82A C79A 120.0
C83A C79A C82A 120.0
C79A C83A C84A 120.0
C89 C85 C86 120.0
C88 C89 C85 120.0
C89 C88 C90 120.0
C87 C90 C88 120.0
C86 C87 C90 120.0
C87 C86 C85 120.0
C85A C87A C90A 120.0
C87A C85A C89A 120.0
C85A C89A C86A 120.0
C88A C86A C89A 120.0
C86A C88A C90A 120.0
C88A C90A C87A 120.0

loop_
_geom_bond_atom_site_label_1
_geom_bond_atom_site_label_2
_geom_bond_distance
Dy1 C2 2.588(9)
Dy1 C23 2.746(11)
Dy1 C24 2.713(11)
Dy1 C25 2.739(10)
Dy1 C26 2.778(11)
Dy1 C31 2.766(15)
Dy1 C30 2.667(17)
Dy1 C29 2.739(18)
Dy1 C31A 2.68(4)
Dy1 C30A 2.66(4)
Dy1 C36 2.678(11)
Dy1 C37 2.666(10)
Dy2 C41 2.583(10)
Dy2 C63 2.727(12)
Dy2 C64 2.702(11)
Dy2 C67 2.759(10)
Dy2 C68 2.702(11)
Dy2 C69 2.712(11)
Dy2 C70 2.726(11)
Dy2 C71 2.770(11)
Dy2 C74 2.779(12)
Dy2 C75 2.694(11)
Dy2 C76 2.695(13)
Dy2 C77 2.778(10)
N1 C1 1.330(11)
N1 C2 1.414(12)
N1 C4 1.449(12)
N2 C1 1.306(12)
N2 C3 1.378(12)
N2 C13 1.455(12)
N3 C40 1.320(13)
N3 C41 1.395(13)
N3 C43 1.432(13)
N4 C40 1.349(13)
N4 C42 1.330(12)
N4 C52 1.444(13)
C2 C3 1.363(14)
C4 C5 1.384(14)
C4 C9 1.399(14)
C5 C6 1.384(15)
C5 C10 1.497(15)
C6 C7 1.388(17)
C7 C8 1.385(18)
C7 C11 1.524(16)
C8 C9 1.409(17)
C9 C12 1.494(16)
C13 C14 1.411(15)
C13 C18 1.369(15)
C14 C15 1.385(15)
C14 C19 1.499(16)
C15 C16 1.383(16)
C16 C17 1.392(16)
C16 C20 1.522(15)
C17 C18 1.419(16)
C18 C21 1.507(16)
C22 C23 1.388(17)
C22 C26 1.400(16)
C22 C27 1.544(17)
C23 C24 1.398(18)
C24 C25 1.425(16)
C25 C26 1.415(16)
C28 C32 1.4200
C28 C29 1.4200
C28 C33 1.24(2)
C32 C31 1.4200
C31 C30 1.4200
C30 C29 1.4200
C31A C32A 1.4200
C31A C30A 1.4200
C32A C28A 1.4200
C28A C29A 1.4200
C28A C33A 1.37(5)
C29A C30A 1.4200
C34 C35 1.392(15)
C34 C38 1.380(15)
C34 C39 1.560(17)
C35 C36 1.390(17)
C36 C37 1.392(17)
C37 C38 1.382(15)
C41 C42 1.381(14)
C43 C44 1.388(14)
C43 C48 1.404(15)
C44 C45 1.397(15)
C44 C49 1.507(14)
C45 C46 1.402(16)
C46 C47 1.384(17)
C46 C50 1.531(16)
C47 C48 1.413(16)
C48 C51 1.526(16)
C52 C53 1.417(14)
C52 C57 1.374(14)
C53 C54 1.390(15)
C53 C58 1.502(15)
C54 C55 1.405(17)
C55 C56 1.372(17)
C55 C59 1.538(17)
C56 C57 1.424(16)
C57 C60 1.533(16)
C61 C62 1.417(16)
C61 C65 1.418(16)
C61 C66 1.484(16)
C62 C63 1.387(18)
C63 C64 1.351(18)
C64 C65 1.402(16)
C67 C68 1.369(16)
C67 C71 1.402(16)
C67 C72 1.499(16)
C68 C69 1.406(17)
C69 C70 1.424(18)
C70 C71 1.394(17)
C73 C74 1.377(17)
C73 C77 1.400(16)
C73 C78 1.516(17)
C74 C75 1.412(17)
C75 C76 1.370(17)
C76 C77 1.380(17)
C79 C81 1.3900
C79 C84 1.3900
C81 C80 1.3900
C80 C82 1.3900
C82 C83 1.3900
C83 C84 1.3900
C84A C80A 1.3900
C84A C83A 1.3900
C80A C81A 1.3900
C81A C82A 1.3900
C82A C79A 1.3900
C79A C83A 1.3900
C85 C89 1.3900
C85 C86 1.3900
C89 C88 1.3900
C88 C90 1.3900
C90 C87 1.3900
C87 C86 1.3900
C87A C85A 1.3900
C87A C90A 1.3900
C85A C89A 1.3900
C89A C86A 1.3900
C86A C88A 1.3900
C88A C90A 1.3900

loop_
_exptl_oxdiff_crystal_face_indexfrac_h
_exptl_oxdiff_crystal_face_indexfrac_k
_exptl_oxdiff_crystal_face_indexfrac_l
_exptl_oxdiff_crystal_face_x
_exptl_oxdiff_crystal_face_y
_exptl_oxdiff_crystal_face_z
18.4405 -6.7577 -22.4381 -0.1385 -0.5673 0.8118
0.2045 -13.1329 -36.8568 -0.2337 -0.9717 -0.0344
-17.3983 7.6516 24.7468 0.1534 0.6296 -0.7617
1.7001 13.1400 36.5159 0.2320 0.9652 0.1205
15.4250 9.5233 -26.7683 0.6647 -0.1583 0.7301
1.3950 -12.6711 37.9731 -0.9720 0.2339 0.0200
-16.7094 -8.7670 24.3724 -0.6019 0.1431 -0.7856
0.2176 12.7406 -38.0072 0.9709 -0.2335 0.0531
